data_2005478
loop_
_publ_author_name
'Wu, E. J.'
'Pell, M. A.'
'Ibers, J. A.'

_publ_section_title
;
 CsAg~0.64~Mn~1.18~Te~2~
;
_journal_issue 10
_journal_name_full 'Acta Crystallographica Section C'
_journal_page_first 2384
_journal_page_last 2385
_journal_paper_doi 10.1107/S0108270196006294
_journal_volume 52
_journal_year 1996
_chemical_formula_sum 'Ag0.64 Cs Mn1.18 Te2'
_chemical_formula_weight 521.968
_space_group_IT_number 139
_symmetry_cell_setting tetragonal
_symmetry_space_group_name_Hall '-I 4 2'
_symmetry_space_group_name_H-M 'I 4/m m m'
_atom_type_scat_source 'International Tables Vol C Tables 4.2.6.8 and 6.1.1.4'
_cell_angle_alpha 90.00
_cell_angle_beta 90.00
_cell_angle_gamma 90.00
_cell_formula_units_Z 2
_cell_length_a 4.520(2)
_cell_length_b 4.520(2)
_cell_length_c 15.484(8)
_cell_measurement_reflns_used 26
_cell_measurement_temperature 113(2)
_cell_measurement_theta_max 21.5
_cell_measurement_theta_min 18.5
_cell_volume 316.3(3)
_computing_cell_refinement 'local program'
_computing_data_collection 'local program'
_computing_data_reduction 'local program'
_computing_molecular_graphics 'SHELXTL/PC (Sheldrick 1994)'
_computing_publication_material 'SHELXTL/PC (Sheldrick 1994)'
_computing_structure_refinement 'SHELXL-93 (Sheldrick, 1993)'
_computing_structure_solution 'Initial parameters from CsLiMnS~2~'
_diffrn_measurement_device Picker
_diffrn_measurement_method \q-2\q
_diffrn_radiation_type 'Mo K\a~1~'
_diffrn_radiation_wavelength 0.70930
_diffrn_reflns_av_R_equivalents 0.0600
_diffrn_reflns_limit_h_max 7
_diffrn_reflns_limit_h_min -7
_diffrn_reflns_limit_k_max 7
_diffrn_reflns_limit_k_min -7
_diffrn_reflns_limit_l_max 24
_diffrn_reflns_limit_l_min -24
_diffrn_reflns_number 2621
_diffrn_reflns_theta_max 34.97
_diffrn_standards_decay_% 0
_diffrn_standards_interval_count 100
_diffrn_standards_number 6
_exptl_absorpt_coefficient_mu 18.88
_exptl_absorpt_correction_T_max 0.226
_exptl_absorpt_correction_T_min 0.037
_exptl_absorpt_correction_type analytical
_exptl_crystal_colour red
_exptl_crystal_density_diffrn 5.469
_exptl_crystal_description plate
_exptl_crystal_size_max 0.431
_exptl_crystal_size_mid 0.319
_exptl_crystal_size_min 0.078
_refine_diff_density_max 3.75
_refine_diff_density_min -4.15
_refine_ls_extinction_coef 0.010(2)
_refine_ls_extinction_method SHELXL
_refine_ls_goodness_of_fit_obs 2.392
_refine_ls_number_parameters 11
_refine_ls_number_reflns 245
_refine_ls_R_factor_obs 0.0308
_refine_ls_shift/esd_max 0.017
_refine_ls_structure_factor_coef Fsqd
_refine_ls_weighting_details 'w = 1/[\s^2^(Fo^2^) + (0.04Fo^2^)^2^]'
_refine_ls_weighting_scheme calc
_refine_ls_wR_factor_obs 0.1182
_reflns_number_observed 243
_reflns_number_total 245
_reflns_observed_criterion >2sigma(I)
_cod_data_source_file br1142.cif
_cod_data_source_block global
_cod_depositor_comments
;
The following automatic conversions were performed:

'_refine_ls_weighting_scheme' value ' 1/[\s^2^(Fo^2^) +
(0.04Fo^2^)^2^]' was changed to 'calc'. New tag
'_refine_ls_weighting_details' was created. The value of the new tag
was set to 'w = 1/[\s^2^(Fo^2^) + (0.04Fo^2^)^2^]'.

Automatic conversion script
Id: cif_fix_values 3143 2015-03-26 13:38:13Z robertas 
;
_cod_original_sg_symbol_H-M 'I 4/m m m '
_cod_original_formula_sum 'Cs Ag0.64 Mn1.18 Te2'
_cod_database_code 2005478

loop_
_symmetry_equiv_pos_as_xyz
'x, y, z'
'-x, -y, z'
'-y, x, z'
'y, -x, z'
'-x, y, -z'
'x, -y, -z'
'y, x, -z'
'-y, -x, -z'
'x+1/2, y+1/2, z+1/2'
'-x+1/2, -y+1/2, z+1/2'
'-y+1/2, x+1/2, z+1/2'
'y+1/2, -x+1/2, z+1/2'
'-x+1/2, y+1/2, -z+1/2'
'x+1/2, -y+1/2, -z+1/2'
'y+1/2, x+1/2, -z+1/2'
'-y+1/2, -x+1/2, -z+1/2'
'-x, -y, -z'
'x, y, -z'
'y, -x, -z'
'-y, x, -z'
'x, -y, z'
'-x, y, z'
'-y, -x, z'
'y, x, z'
'-x+1/2, -y+1/2, -z+1/2'
'x+1/2, y+1/2, -z+1/2'
'y+1/2, -x+1/2, -z+1/2'
'-y+1/2, x+1/2, -z+1/2'
'x+1/2, -y+1/2, z+1/2'
'-x+1/2, y+1/2, z+1/2'
'-y+1/2, -x+1/2, z+1/2'
'y+1/2, x+1/2, z+1/2'

loop_
_atom_site_aniso_label
_atom_site_aniso_U_11
_atom_site_aniso_U_22
_atom_site_aniso_U_33
_atom_site_aniso_U_12
_atom_site_aniso_U_13
_atom_site_aniso_U_23
Cs1 0.0172(4) 0.0172(4) 0.0184(5) 0.000 0.000 0.000
Mn1 0.0143(4) 0.0143(4) 0.0166(6) 0.000 0.000 0.000
Ag1 0.0143(4) 0.0143(4) 0.0166(6) 0.000 0.000 0.000
Te1 0.0163(4) 0.0163(4) 0.0138(4) 0.000 0.000 0.000

loop_
_atom_site_label
_atom_site_occupancy
_atom_site_fract_x
_atom_site_fract_y
_atom_site_fract_z
_atom_site_U_iso_or_equiv
_atom_site_thermal_displace_type
_atom_site_calc_flag
_atom_site_refinement_flags
_atom_site_type_symbol
Cs1 1.00 0.0000 0.0000 0.0000 0.0176(4) Uani d SP Cs
Ag1 0.320(8) 0.0000 0.5000 0.2500 0.0151(4) Uani d SP Ag
Mn1 0.590(5) 0.0000 0.5000 0.2500 0.0151(4) Uani d SP Mn
Te1 1.00 0.0000 0.0000 0.35612(4) 0.0154(4) Uani d SP Te

loop_
_geom_angle_atom_site_label_1
_geom_angle_atom_site_label_2
_geom_angle_atom_site_label_3
_geom_angle_site_symmetry_1
_geom_angle_site_symmetry_3
_geom_angle
_geom_angle_publ_flag
Te1 Cs1 Te1 9_444 25 180.0 no
Te1 Cs1 Te1 9_444 9_554 110.24(4) no
Te1 Cs1 Te1 25 9_554 69.76(4) no
Te1 Cs1 Te1 9_444 9_454 70.91(2) no
Te1 Cs1 Te1 25 9_454 109.09(2) no
Te1 Cs1 M 9_444 . 141.842(12) no
Te1 Cs1 M 25 . 38.158(12) no
Te1 Cs1 M 9_554 . 101.62(3) no
Te1 Cs1 M 25_445 . 78.38(3) no
M Cs1 M . 9_444 138.23(2) no
M Cs1 M . 17 180.0 no
M Cs1 M 9_444 17 41.77(2) no
Te1 M Te1 25_455 1_565 110.23(2) yes
Te1 M Te1 25_455 25 107.96(4) yes
Te1 M M 25_455 25_565 124.884(11) no
Te1 M M 1_565 25_565 55.116(11) no
M M M 25_565 25_455 180.0 no
M M M 25_455 25_465 90.0 no
M Te1 M 25_455 1_545 69.77(2) no
M Te1 M 25_455 25 107.96(4) no
M Te1 Cs1 25_455 9 143.655(9) no
M Te1 Cs1 25 9 82.36(3) no
Cs1 Te1 Cs1 9 9_455 70.91(2) no
Cs1 Te1 Cs1 9_455 9_545 110.24(4) no

loop_
_geom_bond_atom_site_label_1
_geom_bond_atom_site_label_2
_geom_bond_site_symmetry_2
_geom_bond_distance
_geom_bond_publ_flag
Cs1 Te1 9_444 3.892(2) yes
Cs1 M . 4.482(2) no
M M 25_565 3.196(2) no
M Te1 25_455 2.7940(10) yes
